data_7703704
loop_
_publ_author_name
'Han, Seong Ho'
'Agbenyeke, Raphael Edem'
'Lee, Ga Yeon'
'Park, Bo Keun'
'Kim, Chang Gyoun'
'Lee, Young Kuk'
'Son, Seung Uk'
'Chung, Taek-Mo'

_publ_section_title
;
 Synthesis and characterization of novel zinc precursors for ZnO thin film
 deposition by atomic layer deposition.
;
_journal_issue 14
_journal_name_full 'Dalton transactions (Cambridge, England : 2003)'
_journal_page_first 4306
_journal_page_last 4314
_journal_paper_doi 10.1039/c9dt04644e
_journal_volume 49
_journal_year 2020
_chemical_formula_sum 'C9 H21 N O Zn'
_chemical_formula_weight 224.64
_space_group_IT_number 14
_space_group_name_Hall '-P 2yn'
_space_group_name_H-M_alt 'P 1 21/n 1'
_symmetry_cell_setting monoclinic
_symmetry_space_group_name_H-M 'P 1 21/n 1'
_atom_sites_solution_hydrogens geom
_atom_sites_solution_primary direct
_atom_sites_solution_secondary difmap
_audit_creation_method SHELXL-97
_audit_update_record
;
2019-07-28 deposited with the CCDC.	2020-03-05 downloaded from the CCDC.
;
_cell_angle_alpha 90.00
_cell_angle_beta 94.905(2)
_cell_angle_gamma 90.00
_cell_formula_units_Z 4
_cell_length_a 8.9302(3)
_cell_length_b 7.9409(2)
_cell_length_c 16.0244(5)
_cell_measurement_reflns_used 7189
_cell_measurement_temperature 100(1)
_cell_measurement_theta_max 31.46
_cell_measurement_theta_min 2.52
_cell_volume 1132.19(6)
_computing_cell_refinement 'Bruker SAINT'
_computing_data_collection 'Bruker APEX2'
_computing_data_reduction 'Bruker SAINT'
_computing_molecular_graphics 'Bruker SHELXTL'
_computing_publication_material 'Bruker SHELXTL'
_computing_structure_refinement 'SHELXL-97 (Sheldrick, 2008)'
_computing_structure_solution 'SHELXS-97 (Sheldrick, 2008)'
_diffrn_ambient_temperature 100(1)
_diffrn_measured_fraction_theta_full 0.999
_diffrn_measured_fraction_theta_max 0.999
_diffrn_measurement_device_type 'Bruker APEX-II CCD'
_diffrn_measurement_method '\f and \w scans'
_diffrn_radiation_monochromator graphite
_diffrn_radiation_source 'fine-focus sealed tube'
_diffrn_radiation_type MoK\a
_diffrn_radiation_wavelength 0.71073
_diffrn_reflns_av_R_equivalents 0.0000
_diffrn_reflns_av_sigmaI/netI 0.0131
_diffrn_reflns_limit_h_max 10
_diffrn_reflns_limit_h_min -11
_diffrn_reflns_limit_k_max 9
_diffrn_reflns_limit_k_min 0
_diffrn_reflns_limit_l_max 19
_diffrn_reflns_limit_l_min 0
_diffrn_reflns_number 2219
_diffrn_reflns_theta_full 26.00
_diffrn_reflns_theta_max 26.00
_diffrn_reflns_theta_min 2.52
_exptl_absorpt_coefficient_mu 2.130
_exptl_absorpt_correction_T_max 0.9196
_exptl_absorpt_correction_T_min 0.4829
_exptl_absorpt_correction_type multi-scan
_exptl_absorpt_process_details 'Bruker SADABS'
_exptl_crystal_colour silver
_exptl_crystal_density_diffrn 1.318
_exptl_crystal_density_meas ?
_exptl_crystal_density_method 'not measured'
_exptl_crystal_description block
_exptl_crystal_F_000 480
_exptl_crystal_size_max 0.40
_exptl_crystal_size_mid 0.30
_exptl_crystal_size_min 0.04
_refine_diff_density_max 0.340
_refine_diff_density_min -0.250
_refine_diff_density_rms 0.047
_refine_ls_extinction_method none
_refine_ls_goodness_of_fit_ref 1.048
_refine_ls_hydrogen_treatment refxyz
_refine_ls_matrix_type full
_refine_ls_number_parameters 109
_refine_ls_number_reflns 2219
_refine_ls_number_restraints 0
_refine_ls_restrained_S_all 1.048
_refine_ls_R_factor_all 0.0202
_refine_ls_R_factor_gt 0.0181
_refine_ls_shift/su_max 0.000
_refine_ls_shift/su_mean 0.000
_refine_ls_structure_factor_coef Fsqd
_refine_ls_weighting_details 'calc w=1/[\s^2^(Fo^2^)+(0.0211P)^2^+0.6785P] where P=(Fo^2^+2Fc^2^)/3'
_refine_ls_weighting_scheme calc
_refine_ls_wR_factor_gt 0.0448
_refine_ls_wR_factor_ref 0.0457
_reflns_number_gt 2067
_reflns_number_total 2219
_reflns_threshold_expression >2sigma(I)
_cod_data_source_file c9dt04644e1.cif
_cod_data_source_block 20160224lt_0m
_cod_depositor_comments
;
The following automatic conversions were performed:

data item '_symmetry_cell_setting' value 'Monoclinic' was changed to
'monoclinic' in accordance with the
/home/data/users/saulius/crontab/automatic-downloads/rss-feeds/RSC/lib/dictionaries/cif_core.dic
dictionary named 'cif_core.dic' version 2.4.2 last updated on
2011-04-26.

data item '_exptl_crystal_density_meas' value 'none' was changed to
'?' -- the value is perceived as not measured.

Automatic conversion script
Id: cif_fix_values 7556 2019-12-06 15:28:31Z antanas 

 Adding full bibliography for 7703699--7703705.cif.
;
_cod_original_sg_symbol_H-M P2(1)/n
_cod_database_code 7703704

loop_
_symmetry_equiv_pos_as_xyz
'x, y, z'
'-x+1/2, y+1/2, -z+1/2'
'-x, -y, -z'
'x-1/2, -y-1/2, z-1/2'

loop_
_atom_site_label
_atom_site_type_symbol
_atom_site_fract_x
_atom_site_fract_y
_atom_site_fract_z
_atom_site_U_iso_or_equiv
_atom_site_adp_type
_atom_site_occupancy
_atom_site_symmetry_multiplicity
_atom_site_calc_flag
_atom_site_refinement_flags
_atom_site_disorder_assembly
_atom_site_disorder_group
Zn1 Zn 0.352648(16) 0.05992(2) 0.027033(9) 0.01328(6) Uani 1 1 d . . .
O1 O 0.57209(10) 0.09259(13) 0.05789(6) 0.0143(2) Uani 1 1 d . . .
N1 N 0.33425(13) -0.11861(16) 0.12956(7) 0.0165(3) Uani 1 1 d . . .
C1 C 0.18434(16) 0.2254(2) 0.02111(9) 0.0204(3) Uani 1 1 d . . .
H1A H 0.0886 0.1619 0.0146 0.024 Uiso 1 1 calc R . .
H1B H 0.1875 0.2853 0.0754 0.024 Uiso 1 1 calc R . .
C2 C 0.18126(19) 0.3574(2) -0.04854(11) 0.0278(4) Uani 1 1 d . . .
H2A H 0.0941 0.4312 -0.0451 0.042 Uiso 1 1 calc R . .
H2B H 0.1742 0.3009 -0.1031 0.042 Uiso 1 1 calc R . .
H2C H 0.2736 0.4246 -0.0421 0.042 Uiso 1 1 calc R . .
C3 C 0.63019(15) 0.12281(19) 0.14178(9) 0.0153(3) Uani 1 1 d . . .
C4 C 0.58723(17) -0.0218(2) 0.19918(9) 0.0191(3) Uani 1 1 d . . .
H4A H 0.6316 -0.1270 0.1791 0.023 Uiso 1 1 calc R . .
H4B H 0.6351 0.0004 0.2562 0.023 Uiso 1 1 calc R . .
C5 C 0.42054(17) -0.05286(19) 0.20618(9) 0.0192(3) Uani 1 1 d . . .
H5A H 0.4102 -0.1338 0.2523 0.023 Uiso 1 1 calc R . .
H5B H 0.3740 0.0544 0.2220 0.023 Uiso 1 1 calc R . .
C6 C 0.56883(16) 0.29146(19) 0.16970(10) 0.0204(3) Uani 1 1 d . . .
H6A H 0.5975 0.3807 0.1319 0.031 Uiso 1 1 calc R . .
H6B H 0.6106 0.3163 0.2269 0.031 Uiso 1 1 calc R . .
H6C H 0.4590 0.2855 0.1681 0.031 Uiso 1 1 calc R . .
C7 C 0.80178(16) 0.1313(2) 0.14475(10) 0.0213(3) Uani 1 1 d . . .
H7A H 0.8313 0.2228 0.1085 0.032 Uiso 1 1 calc R . .
H7B H 0.8407 0.0243 0.1252 0.032 Uiso 1 1 calc R . .
H7C H 0.8432 0.1524 0.2024 0.032 Uiso 1 1 calc R . .
C8 C 0.38550(19) -0.2887(2) 0.10953(10) 0.0250(3) Uani 1 1 d . . .
H8A H 0.3749 -0.3635 0.1573 0.037 Uiso 1 1 calc R . .
H8B H 0.4912 -0.2844 0.0975 0.037 Uiso 1 1 calc R . .
H8C H 0.3245 -0.3317 0.0604 0.037 Uiso 1 1 calc R . .
C9 C 0.17458(17) -0.1271(2) 0.14588(11) 0.0287(4) Uani 1 1 d . . .
H9A H 0.1624 -0.2063 0.1917 0.043 Uiso 1 1 calc R . .
H9B H 0.1149 -0.1654 0.0953 0.043 Uiso 1 1 calc R . .
H9C H 0.1402 -0.0151 0.1615 0.043 Uiso 1 1 calc R . .

loop_
_atom_site_aniso_label
_atom_site_aniso_U_11
_atom_site_aniso_U_22
_atom_site_aniso_U_33
_atom_site_aniso_U_23
_atom_site_aniso_U_13
_atom_site_aniso_U_12
Zn1 0.00998(9) 0.01719(10) 0.01278(9) 0.00078(6) 0.00161(6) 0.00135(6)
O1 0.0119(5) 0.0193(5) 0.0117(5) -0.0017(4) 0.0003(4) 0.0003(4)
N1 0.0136(6) 0.0183(6) 0.0180(6) 0.0023(5) 0.0032(5) -0.0009(5)
C1 0.0160(7) 0.0249(8) 0.0206(7) 0.0009(6) 0.0029(6) 0.0045(6)
C2 0.0266(8) 0.0225(9) 0.0351(9) 0.0048(7) 0.0072(7) 0.0076(7)
C3 0.0137(7) 0.0187(7) 0.0133(7) -0.0027(6) -0.0010(5) -0.0009(6)
C4 0.0197(7) 0.0226(8) 0.0143(7) 0.0012(6) -0.0029(6) 0.0004(6)
C5 0.0228(8) 0.0217(8) 0.0138(7) 0.0026(6) 0.0050(6) 0.0009(6)
C6 0.0192(7) 0.0194(8) 0.0227(8) -0.0052(6) 0.0022(6) -0.0006(6)
C7 0.0150(7) 0.0258(8) 0.0223(8) -0.0050(7) -0.0027(6) -0.0008(6)
C8 0.0314(9) 0.0172(8) 0.0266(8) 0.0012(7) 0.0047(7) -0.0025(7)
C9 0.0176(8) 0.0403(10) 0.0291(9) 0.0110(8) 0.0070(6) -0.0025(7)

loop_
_atom_type_symbol
_atom_type_description
_atom_type_scat_dispersion_real
_atom_type_scat_dispersion_imag
_atom_type_scat_source
C C 0.0033 0.0016 'International Tables Vol C Tables 4.2.6.8 and 6.1.1.4'
H H 0.0000 0.0000 'International Tables Vol C Tables 4.2.6.8 and 6.1.1.4'
N N 0.0061 0.0033 'International Tables Vol C Tables 4.2.6.8 and 6.1.1.4'
O O 0.0106 0.0060 'International Tables Vol C Tables 4.2.6.8 and 6.1.1.4'
Zn Zn 0.2839 1.4301 'International Tables Vol C Tables 4.2.6.8 and 6.1.1.4'

loop_
_geom_angle_atom_site_label_1
_geom_angle_atom_site_label_2
_geom_angle_atom_site_label_3
_geom_angle
_geom_angle_site_symmetry_1
_geom_angle_site_symmetry_3
_geom_angle_publ_flag
O1 Zn1 C1 132.00(5) 3_655 . ?
O1 Zn1 O1 82.31(4) 3_655 . ?
C1 Zn1 O1 130.28(5) . . ?
O1 Zn1 N1 99.87(4) 3_655 . ?
C1 Zn1 N1 111.01(5) . . ?
O1 Zn1 N1 91.91(4) . . ?
O1 Zn1 Zn1 41.34(3) 3_655 3_655 ?
C1 Zn1 Zn1 150.87(4) . 3_655 ?
O1 Zn1 Zn1 40.96(3) . 3_655 ?
N1 Zn1 Zn1 97.80(3) . 3_655 ?
C3 O1 Zn1 129.48(8) . 3_655 ?
C3 O1 Zn1 121.88(8) . . ?
Zn1 O1 Zn1 97.69(4) 3_655 . ?
C8 N1 C9 108.72(13) . . ?
C8 N1 C5 110.71(12) . . ?
C9 N1 C5 108.09(12) . . ?
C8 N1 Zn1 112.75(9) . . ?
C9 N1 Zn1 107.40(9) . . ?
C5 N1 Zn1 109.01(9) . . ?
C2 C1 Zn1 116.94(10) . . ?
C2 C1 H1A 108.1 . . ?
Zn1 C1 H1A 108.1 . . ?
C2 C1 H1B 108.1 . . ?
Zn1 C1 H1B 108.1 . . ?
H1A C1 H1B 107.3 . . ?
C1 C2 H2A 109.5 . . ?
C1 C2 H2B 109.5 . . ?
H2A C2 H2B 109.5 . . ?
C1 C2 H2C 109.5 . . ?
H2A C2 H2C 109.5 . . ?
H2B C2 H2C 109.5 . . ?
O1 C3 C6 108.32(11) . . ?
O1 C3 C7 108.72(11) . . ?
C6 C3 C7 109.58(12) . . ?
O1 C3 C4 110.49(11) . . ?
C6 C3 C4 111.38(12) . . ?
C7 C3 C4 108.31(12) . . ?
C5 C4 C3 117.38(12) . . ?
C5 C4 H4A 108.0 . . ?
C3 C4 H4A 108.0 . . ?
C5 C4 H4B 108.0 . . ?
C3 C4 H4B 108.0 . . ?
H4A C4 H4B 107.2 . . ?
N1 C5 C4 115.90(12) . . ?
N1 C5 H5A 108.3 . . ?
C4 C5 H5A 108.3 . . ?
N1 C5 H5B 108.3 . . ?
C4 C5 H5B 108.3 . . ?
H5A C5 H5B 107.4 . . ?
C3 C6 H6A 109.5 . . ?
C3 C6 H6B 109.5 . . ?
H6A C6 H6B 109.5 . . ?
C3 C6 H6C 109.5 . . ?
H6A C6 H6C 109.5 . . ?
H6B C6 H6C 109.5 . . ?
C3 C7 H7A 109.5 . . ?
C3 C7 H7B 109.5 . . ?
H7A C7 H7B 109.5 . . ?
C3 C7 H7C 109.5 . . ?
H7A C7 H7C 109.5 . . ?
H7B C7 H7C 109.5 . . ?
N1 C8 H8A 109.5 . . ?
N1 C8 H8B 109.5 . . ?
H8A C8 H8B 109.5 . . ?
N1 C8 H8C 109.5 . . ?
H8A C8 H8C 109.5 . . ?
H8B C8 H8C 109.5 . . ?
N1 C9 H9A 109.5 . . ?
N1 C9 H9B 109.5 . . ?
H9A C9 H9B 109.5 . . ?
N1 C9 H9C 109.5 . . ?
H9A C9 H9C 109.5 . . ?
H9B C9 H9C 109.5 . . ?

loop_
_geom_bond_atom_site_label_1
_geom_bond_atom_site_label_2
_geom_bond_distance
_geom_bond_site_symmetry_2
_geom_bond_publ_flag
Zn1 O1 1.9816(10) 3_655 ?
Zn1 C1 1.9927(14) . ?
Zn1 O1 1.9966(9) . ?
Zn1 N1 2.1868(12) . ?
Zn1 Zn1 2.9954(3) 3_655 ?
O1 C3 1.4193(16) . ?
O1 Zn1 1.9816(10) 3_655 ?
N1 C8 1.471(2) . ?
N1 C9 1.4730(18) . ?
N1 C5 1.4874(19) . ?
C1 C2 1.530(2) . ?
C1 H1A 0.9900 . ?
C1 H1B 0.9900 . ?
C2 H2A 0.9800 . ?
C2 H2B 0.9800 . ?
C2 H2C 0.9800 . ?
C3 C6 1.528(2) . ?
C3 C7 1.5305(19) . ?
C3 C4 1.540(2) . ?
C4 C5 1.522(2) . ?
C4 H4A 0.9900 . ?
C4 H4B 0.9900 . ?
C5 H5A 0.9900 . ?
C5 H5B 0.9900 . ?
C6 H6A 0.9800 . ?
C6 H6B 0.9800 . ?
C6 H6C 0.9800 . ?
C7 H7A 0.9800 . ?
C7 H7B 0.9800 . ?
C7 H7C 0.9800 . ?
C8 H8A 0.9800 . ?
C8 H8B 0.9800 . ?
C8 H8C 0.9800 . ?
C9 H9A 0.9800 . ?
C9 H9B 0.9800 . ?
C9 H9C 0.9800 . ?

loop_
_geom_torsion_atom_site_label_1
_geom_torsion_atom_site_label_2
_geom_torsion_atom_site_label_3
_geom_torsion_atom_site_label_4
_geom_torsion
_geom_torsion_site_symmetry_1
_geom_torsion_site_symmetry_2
_geom_torsion_site_symmetry_3
_geom_torsion_site_symmetry_4
_geom_torsion_publ_flag
O1 Zn1 O1 C3 -147.09(12) 3_655 . . . ?
C1 Zn1 O1 C3 72.51(12) . . . . ?
N1 Zn1 O1 C3 -47.38(10) . . . . ?
Zn1 Zn1 O1 C3 -147.09(12) 3_655 . . . ?
O1 Zn1 O1 Zn1 0.0 3_655 . . 3_655 ?
C1 Zn1 O1 Zn1 -140.40(6) . . . 3_655 ?
N1 Zn1 O1 Zn1 99.70(5) . . . 3_655 ?
O1 Zn1 N1 C8 2.31(10) 3_655 . . . ?
C1 Zn1 N1 C8 144.90(10) . . . . ?
O1 Zn1 N1 C8 -80.21(10) . . . . ?
Zn1 Zn1 N1 C8 -39.50(10) 3_655 . . . ?
O1 Zn1 N1 C9 -117.43(10) 3_655 . . . ?
C1 Zn1 N1 C9 25.16(12) . . . . ?
O1 Zn1 N1 C9 160.05(10) . . . . ?
Zn1 Zn1 N1 C9 -159.24(10) 3_655 . . . ?
O1 Zn1 N1 C5 125.69(9) 3_655 . . . ?
C1 Zn1 N1 C5 -91.72(10) . . . . ?
O1 Zn1 N1 C5 43.17(9) . . . . ?
Zn1 Zn1 N1 C5 83.88(9) 3_655 . . . ?
O1 Zn1 C1 C2 -52.92(15) 3_655 . . . ?
O1 Zn1 C1 C2 68.88(14) . . . . ?
N1 Zn1 C1 C2 -179.27(11) . . . . ?
Zn1 Zn1 C1 C2 9.72(19) 3_655 . . . ?
Zn1 O1 C3 C6 159.85(9) 3_655 . . . ?
Zn1 O1 C3 C6 -64.38(13) . . . . ?
Zn1 O1 C3 C7 40.84(16) 3_655 . . . ?
Zn1 O1 C3 C7 176.60(9) . . . . ?
Zn1 O1 C3 C4 -77.90(14) 3_655 . . . ?
Zn1 O1 C3 C4 57.87(14) . . . . ?
O1 C3 C4 C5 -61.33(17) . . . . ?
C6 C3 C4 C5 59.11(17) . . . . ?
C7 C3 C4 C5 179.69(12) . . . . ?
C8 N1 C5 C4 65.69(16) . . . . ?
C9 N1 C5 C4 -175.32(13) . . . . ?
Zn1 N1 C5 C4 -58.89(14) . . . . ?
C3 C4 C5 N1 68.38(18) . . . . ?
